data_7202709
loop_
_publ_author_name
'Karmakar, Anirban'
'Sarma, Rupam J.'
'Baruah, Jubaraj B.'

_publ_section_title
;
 Structural aspects and properties of salt and inclusion compounds of
 8-hydroxyquinoline based amides
;
_journal_issue 5
_journal_name_full CrystEngComm
_journal_page_first 379
_journal_paper_doi 10.1039/b700701a
_journal_volume 9
_journal_year 2007
_chemical_formula_sum 'C19 H20 N2 O3'
_chemical_formula_weight 324.37
_chemical_name_systematic
;
?
;
_space_group_IT_number 19
_symmetry_cell_setting orthorhombic
_symmetry_space_group_name_Hall 'P 2ac 2ab'
_symmetry_space_group_name_H-M 'P 21 21 21'
_atom_sites_solution_hydrogens geom
_atom_sites_solution_primary direct
_atom_sites_solution_secondary difmap
_audit_creation_method SHELXL-97
_cell_angle_alpha 90.00
_cell_angle_beta 90.00
_cell_angle_gamma 90.00
_cell_formula_units_Z 4
_cell_length_a 9.4877(15)
_cell_length_b 12.6863(19)
_cell_length_c 14.832(2)
_cell_measurement_temperature 296(2)
_cell_volume 1785.2(5)
_computing_structure_refinement 'SHELXL-97 (Sheldrick, 1997)'
_computing_structure_solution 'SHELXS-97 (Sheldrick, 1990)'
_diffrn_ambient_temperature 296(2)
_diffrn_measured_fraction_theta_full 0.925
_diffrn_measured_fraction_theta_max 0.925
_diffrn_radiation_monochromator graphite
_diffrn_radiation_source 'fine-focus sealed tube'
_diffrn_radiation_type MoK\a
_diffrn_radiation_wavelength 0.71073
_diffrn_reflns_av_R_equivalents 0.0295
_diffrn_reflns_av_sigmaI/netI 0.0365
_diffrn_reflns_limit_h_max 12
_diffrn_reflns_limit_h_min -11
_diffrn_reflns_limit_k_max 16
_diffrn_reflns_limit_k_min -16
_diffrn_reflns_limit_l_max 18
_diffrn_reflns_limit_l_min -18
_diffrn_reflns_number 13050
_diffrn_reflns_theta_full 28.33
_diffrn_reflns_theta_max 28.33
_diffrn_reflns_theta_min 2.11
_exptl_absorpt_coefficient_mu 0.082
_exptl_crystal_colour colourless
_exptl_crystal_density_diffrn 1.207
_exptl_crystal_density_method 'not measured'
_exptl_crystal_description needles
_exptl_crystal_F_000 688
_exptl_crystal_size_max 0.46
_exptl_crystal_size_mid 0.25
_exptl_crystal_size_min 0.21
_refine_diff_density_max 0.162
_refine_diff_density_min -0.152
_refine_diff_density_rms 0.033
_refine_ls_abs_structure_details 'Flack H D (1983), Acta Cryst. A39, 876-881'
_refine_ls_abs_structure_Flack 0.2(17)
_refine_ls_extinction_method none
_refine_ls_goodness_of_fit_ref 0.931
_refine_ls_hydrogen_treatment mixed
_refine_ls_matrix_type full
_refine_ls_number_parameters 231
_refine_ls_number_reflns 3962
_refine_ls_number_restraints 0
_refine_ls_restrained_S_all 0.931
_refine_ls_R_factor_all 0.1017
_refine_ls_R_factor_gt 0.0481
_refine_ls_shift/su_max 0.000
_refine_ls_shift/su_mean 0.000
_refine_ls_structure_factor_coef Fsqd
_refine_ls_weighting_details 'calc w=1/[\s^2^(Fo^2^)+(0.0896P)^2^+0.0000P] where P=(Fo^2^+2Fc^2^)/3'
_refine_ls_weighting_scheme calc
_refine_ls_wR_factor_gt 0.1248
_refine_ls_wR_factor_ref 0.1545
_reflns_number_gt 2123
_reflns_number_total 3962
_reflns_threshold_expression >2sigma(I)
_cod_data_source_file b700701a.txt
_cod_data_source_block dmah2o
_cod_depositor_comments
;
The following automatic conversions were performed:
'_symmetry_cell_setting' value 'Orthorhombic' changed to 'orthorhombic'
according to '/home/saulius/struct/CIF-dictionaries/cif_core.dic'
dictionary named 'cif_core.dic' version 2.4.1 from 2010-06-29.

Automatic conversion script
Id: cif_fix_enum 1527 2010-12-29 10:47:43Z saulius 
;
_cod_original_sg_symbol_H-M P2(1)2(1)2(1)
_cod_database_code 7202709

loop_
_symmetry_equiv_pos_as_xyz
'x, y, z'
'-x+1/2, -y, z+1/2'
'-x, y+1/2, -z+1/2'
'x+1/2, -y+1/2, -z'

loop_
_atom_site_label
_atom_site_type_symbol
_atom_site_fract_x
_atom_site_fract_y
_atom_site_fract_z
_atom_site_U_iso_or_equiv
_atom_site_adp_type
_atom_site_occupancy
_atom_site_symmetry_multiplicity
_atom_site_calc_flag
_atom_site_refinement_flags
_atom_site_disorder_assembly
_atom_site_disorder_group
C1 C 0.9778(3) 0.8507(2) 0.62564(18) 0.0760(8) Uani 1 1 d . . .
C2 C 0.9088(4) 0.9423(3) 0.5955(3) 0.1163(13) Uani 1 1 d . . .
C6 C 1.0590(4) 0.7863(4) 0.5721(2) 0.1186(15) Uani 1 1 d . . .
C4 C 1.0050(12) 0.9059(9) 0.4523(5) 0.251(8) Uani 1 1 d . . .
H4 H 1.0196 0.9273 0.3930 0.301 Uiso 1 1 calc R . .
C7 C 1.1335(5) 0.6927(4) 0.6065(4) 0.178(3) Uani 1 1 d . . .
H6A H 1.1897 0.7121 0.6577 0.267 Uiso 1 1 calc R . .
H6B H 1.1933 0.6648 0.5601 0.267 Uiso 1 1 calc R . .
H6C H 1.0659 0.6403 0.6241 0.267 Uiso 1 1 calc R . .
C8 C 0.8218(5) 1.0065(3) 0.6589(4) 0.174(2) Uani 1 1 d . . .
H8A H 0.7385 0.9680 0.6750 0.261 Uiso 1 1 calc R . .
H8B H 0.7956 1.0715 0.6302 0.261 Uiso 1 1 calc R . .
H8C H 0.8756 1.0215 0.7122 0.261 Uiso 1 1 calc R . .
C3 C 0.9218(8) 0.9682(6) 0.5056(4) 0.199(4) Uani 1 1 d . . .
H3 H 0.8753 1.0265 0.4818 0.239 Uiso 1 1 calc R . .
C5 C 1.0683(8) 0.8147(7) 0.4796(4) 0.206(5) Uani 1 1 d . . .
H5 H 1.1163 0.7722 0.4387 0.248 Uiso 1 1 calc R . .
C16 C 1.0117(2) 0.88106(17) 1.03805(15) 0.0576(6) Uani 1 1 d . . .
C15 C 1.0151(3) 0.87735(19) 1.13262(16) 0.0666(7) Uani 1 1 d . . .
C11 C 0.9456(3) 0.79702(18) 0.99035(16) 0.0635(6) Uani 1 1 d . . .
C12 C 0.8839(3) 0.7163(2) 1.03655(18) 0.0821(8) Uani 1 1 d . . .
H11 H 0.8377 0.6628 1.0055 0.099 Uiso 1 1 calc R . .
C19 C 1.1254(3) 1.0395(2) 1.03600(19) 0.0784(7) Uani 1 1 d . . .
H18 H 1.1622 1.0960 1.0036 0.094 Uiso 1 1 calc R . .
C18 C 1.1355(3) 1.0430(2) 1.1292(2) 0.0872(8) Uani 1 1 d . . .
H17 H 1.1782 1.0997 1.1581 0.105 Uiso 1 1 calc R . .
C17 C 1.0814(3) 0.9616(2) 1.17700(19) 0.0804(8) Uani 1 1 d . . .
H16 H 1.0883 0.9614 1.2395 0.096 Uiso 1 1 calc R . .
C13 C 0.8905(4) 0.7142(2) 1.1308(2) 0.0923(9) Uani 1 1 d . . .
H12 H 0.8496 0.6581 1.1616 0.111 Uiso 1 1 calc R . .
C14 C 0.9535(3) 0.7903(2) 1.17789(18) 0.0834(8) Uani 1 1 d . . .
H13 H 0.9570 0.7864 1.2405 0.100 Uiso 1 1 calc R . .
C10 C 0.8728(4) 0.7296(2) 0.84846(17) 0.0829(8) Uani 1 1 d . . .
H9A H 0.7746 0.7312 0.8665 0.099 Uiso 1 1 calc R . .
H9B H 0.9098 0.6602 0.8622 0.099 Uiso 1 1 calc R . .
N1 N 1.0675(2) 0.96201(15) 0.99005(12) 0.0657(6) Uani 1 1 d . . .
N2 N 0.9650(2) 0.82583(17) 0.71917(13) 0.0680(6) Uani 1 1 d . . .
C9 C 0.8826(3) 0.74819(18) 0.74927(17) 0.0675(6) Uani 1 1 d . . .
O2 O 0.9486(2) 0.80613(13) 0.89843(11) 0.0765(5) Uani 1 1 d . . .
O1 O 0.8130(2) 0.69055(14) 0.69930(12) 0.0866(6) Uani 1 1 d . . .
O3 O 0.1433(2) 0.97019(16) 0.80877(14) 0.0781(5) Uani 1 1 d . . .
H3A H 0.105(5) 0.974(3) 0.866(3) 0.134(14) Uiso 1 1 d . . .
H3B H 0.162(3) 1.032(2) 0.799(2) 0.099(11) Uiso 1 1 d . . .
H2N H 1.006(3) 0.869(2) 0.761(2) 0.087(9) Uiso 1 1 d . . .

loop_
_atom_site_aniso_label
_atom_site_aniso_U_11
_atom_site_aniso_U_22
_atom_site_aniso_U_33
_atom_site_aniso_U_23
_atom_site_aniso_U_13
_atom_site_aniso_U_12
C1 0.0660(17) 0.095(2) 0.0665(17) -0.0049(14) -0.0008(13) -0.0212(15)
C2 0.099(3) 0.129(3) 0.121(3) 0.046(2) -0.038(2) -0.040(2)
C6 0.090(2) 0.170(4) 0.096(3) -0.070(2) 0.0353(19) -0.064(2)
C4 0.283(12) 0.369(16) 0.101(4) 0.034(7) -0.026(5) -0.251(12)
C7 0.097(3) 0.160(4) 0.277(6) -0.130(4) 0.039(4) 0.001(3)
C8 0.119(3) 0.125(3) 0.278(7) 0.045(4) -0.018(4) 0.035(3)
C3 0.201(7) 0.247(8) 0.148(5) 0.111(5) -0.096(5) -0.129(6)
C5 0.196(7) 0.303(10) 0.120(5) -0.103(5) 0.078(5) -0.181(8)
C16 0.0548(13) 0.0596(14) 0.0585(15) -0.0006(10) 0.0013(11) -0.0027(11)
C15 0.0611(15) 0.0786(18) 0.0599(16) 0.0005(11) -0.0019(11) -0.0027(13)
C11 0.0690(15) 0.0634(15) 0.0581(15) 0.0053(10) -0.0016(11) -0.0062(12)
C12 0.0973(19) 0.0725(17) 0.0766(18) 0.0055(13) -0.0050(15) -0.0264(14)
C19 0.0867(18) 0.0742(17) 0.0744(18) -0.0032(12) -0.0003(15) -0.0245(14)
C18 0.093(2) 0.086(2) 0.082(2) -0.0161(15) -0.0092(16) -0.0206(16)
C17 0.0807(18) 0.100(2) 0.0606(16) -0.0088(14) -0.0042(13) -0.0107(15)
C13 0.110(2) 0.081(2) 0.085(2) 0.0236(15) 0.0038(17) -0.0252(17)
C14 0.097(2) 0.091(2) 0.0628(16) 0.0119(14) 0.0009(15) -0.0138(16)
C10 0.107(2) 0.0702(17) 0.0711(17) -0.0072(12) -0.0088(15) -0.0243(16)
N1 0.0703(13) 0.0643(13) 0.0626(12) -0.0010(9) 0.0020(10) -0.0134(10)
N2 0.0753(13) 0.0678(13) 0.0609(13) -0.0104(10) 0.0009(10) -0.0053(11)
C9 0.0762(16) 0.0554(14) 0.0709(16) -0.0119(12) -0.0009(14) -0.0041(12)
O2 0.0971(13) 0.0731(12) 0.0594(11) -0.0050(8) -0.0022(9) -0.0269(10)
O1 0.1051(14) 0.0754(11) 0.0791(11) -0.0173(10) -0.0094(11) -0.0208(10)
O3 0.0985(14) 0.0691(13) 0.0667(12) 0.0019(8) 0.0091(11) -0.0180(10)

loop_
_atom_type_symbol
_atom_type_description
_atom_type_scat_dispersion_real
_atom_type_scat_dispersion_imag
_atom_type_scat_source
C C 0.0033 0.0016 'International Tables Vol C Tables 4.2.6.8 and 6.1.1.4'
H H 0.0000 0.0000 'International Tables Vol C Tables 4.2.6.8 and 6.1.1.4'
N N 0.0061 0.0033 'International Tables Vol C Tables 4.2.6.8 and 6.1.1.4'
O O 0.0106 0.0060 'International Tables Vol C Tables 4.2.6.8 and 6.1.1.4'

loop_
_geom_angle_atom_site_label_1
_geom_angle_atom_site_label_2
_geom_angle_atom_site_label_3
_geom_angle
_geom_angle_site_symmetry_1
_geom_angle_site_symmetry_3
_geom_angle_publ_flag
C6 C1 C2 124.6(4) . . ?
C6 C1 N2 118.5(3) . . ?
C2 C1 N2 116.9(3) . . ?
C3 C2 C1 117.6(5) . . ?
C3 C2 C8 121.9(5) . . ?
C1 C2 C8 120.5(4) . . ?
C1 C6 C5 116.2(5) . . ?
C1 C6 C7 123.2(4) . . ?
C5 C6 C7 120.6(5) . . ?
C5 C4 C3 124.9(8) . . ?
C5 C4 H4 117.6 . . ?
C3 C4 H4 117.6 . . ?
C6 C7 H6A 109.5 . . ?
C6 C7 H6B 109.5 . . ?
H6A C7 H6B 109.5 . . ?
C6 C7 H6C 109.5 . . ?
H6A C7 H6C 109.5 . . ?
H6B C7 H6C 109.5 . . ?
C2 C8 H8A 109.5 . . ?
C2 C8 H8B 109.5 . . ?
H8A C8 H8B 109.5 . . ?
C2 C8 H8C 109.5 . . ?
H8A C8 H8C 109.5 . . ?
H8B C8 H8C 109.5 . . ?
C4 C3 C2 118.2(8) . . ?
C4 C3 H3 120.9 . . ?
C2 C3 H3 120.9 . . ?
C4 C5 C6 118.3(7) . . ?
C4 C5 H5 120.9 . . ?
C6 C5 H5 120.9 . . ?
N1 C16 C15 122.7(2) . . ?
N1 C16 C11 118.51(19) . . ?
C15 C16 C11 118.7(2) . . ?
C16 C15 C17 116.9(2) . . ?
C16 C15 C14 119.3(2) . . ?
C17 C15 C14 123.7(2) . . ?
C12 C11 O2 124.9(2) . . ?
C12 C11 C16 120.1(2) . . ?
O2 C11 C16 114.98(19) . . ?
C11 C12 C13 119.8(2) . . ?
C11 C12 H11 120.1 . . ?
C13 C12 H11 120.1 . . ?
N1 C19 C18 124.7(3) . . ?
N1 C19 H18 117.7 . . ?
C18 C19 H18 117.7 . . ?
C17 C18 C19 118.1(3) . . ?
C17 C18 H17 120.9 . . ?
C19 C18 H17 120.9 . . ?
C18 C17 C15 120.3(2) . . ?
C18 C17 H16 119.8 . . ?
C15 C17 H16 119.8 . . ?
C14 C13 C12 122.0(3) . . ?
C14 C13 H12 119.0 . . ?
C12 C13 H12 119.0 . . ?
C13 C14 C15 120.0(2) . . ?
C13 C14 H13 120.0 . . ?
C15 C14 H13 120.0 . . ?
O2 C10 C9 112.1(2) . . ?
O2 C10 H9A 109.2 . . ?
C9 C10 H9A 109.2 . . ?
O2 C10 H9B 109.2 . . ?
C9 C10 H9B 109.2 . . ?
H9A C10 H9B 107.9 . . ?
C19 N1 C16 117.2(2) . . ?
C9 N2 C1 122.5(2) . . ?
C9 N2 H2N 117.9(18) . . ?
C1 N2 H2N 119.1(18) . . ?
O1 C9 N2 123.4(2) . . ?
O1 C9 C10 117.8(2) . . ?
N2 C9 C10 118.8(2) . . ?
C11 O2 C10 116.91(18) . . ?
H3A O3 H3B 101(3) . . ?

loop_
_geom_bond_atom_site_label_1
_geom_bond_atom_site_label_2
_geom_bond_distance
_geom_bond_site_symmetry_2
_geom_bond_publ_flag
C1 C6 1.376(4) . ?
C1 C2 1.406(5) . ?
C1 N2 1.428(3) . ?
C2 C3 1.379(6) . ?
C2 C8 1.493(6) . ?
C6 C5 1.421(7) . ?
C6 C7 1.473(7) . ?
C4 C5 1.365(14) . ?
C4 C3 1.369(13) . ?
C4 H4 0.9300 . ?
C7 H6A 0.9600 . ?
C7 H6B 0.9600 . ?
C7 H6C 0.9600 . ?
C8 H8A 0.9600 . ?
C8 H8B 0.9600 . ?
C8 H8C 0.9600 . ?
C3 H3 0.9300 . ?
C5 H5 0.9300 . ?
C16 N1 1.357(3) . ?
C16 C15 1.404(3) . ?
C16 C11 1.425(3) . ?
C15 C17 1.404(3) . ?
C15 C14 1.418(4) . ?
C11 C12 1.364(3) . ?
C11 O2 1.368(3) . ?
C12 C13 1.400(4) . ?
C12 H11 0.9300 . ?
C19 N1 1.317(3) . ?
C19 C18 1.386(4) . ?
C19 H18 0.9300 . ?
C18 C17 1.354(4) . ?
C18 H17 0.9300 . ?
C17 H16 0.9300 . ?
C13 C14 1.333(4) . ?
C13 H12 0.9300 . ?
C14 H13 0.9300 . ?
C10 O2 1.417(3) . ?
C10 C9 1.493(3) . ?
C10 H9A 0.9700 . ?
C10 H9B 0.9700 . ?
N2 C9 1.335(3) . ?
N2 H2N 0.92(3) . ?
C9 O1 1.233(3) . ?
O3 H3A 0.92(4) . ?
O3 H3B 0.82(3) . ?

loop_
_geom_torsion_atom_site_label_1
_geom_torsion_atom_site_label_2
_geom_torsion_atom_site_label_3
_geom_torsion_atom_site_label_4
_geom_torsion
_geom_torsion_site_symmetry_1
_geom_torsion_site_symmetry_2
_geom_torsion_site_symmetry_3
_geom_torsion_site_symmetry_4
_geom_torsion_publ_flag
C6 C1 C2 C3 1.1(5) . . . . ?
N2 C1 C2 C3 179.1(3) . . . . ?
C6 C1 C2 C8 179.5(3) . . . . ?
N2 C1 C2 C8 -2.5(5) . . . . ?
C2 C1 C6 C5 -2.0(5) . . . . ?
N2 C1 C6 C5 -179.9(3) . . . . ?
C2 C1 C6 C7 178.1(3) . . . . ?
N2 C1 C6 C7 0.1(4) . . . . ?
C5 C4 C3 C2 5.3(13) . . . . ?
C1 C2 C3 C4 -2.4(8) . . . . ?
C8 C2 C3 C4 179.2(6) . . . . ?
C3 C4 C5 C6 -6.2(13) . . . . ?
C1 C6 C5 C4 4.2(8) . . . . ?
C7 C6 C5 C4 -175.8(6) . . . . ?
N1 C16 C15 C17 -0.9(3) . . . . ?
C11 C16 C15 C17 179.9(2) . . . . ?
N1 C16 C15 C14 179.5(2) . . . . ?
C11 C16 C15 C14 0.3(3) . . . . ?
N1 C16 C11 C12 -177.6(2) . . . . ?
C15 C16 C11 C12 1.7(4) . . . . ?
N1 C16 C11 O2 1.5(3) . . . . ?
C15 C16 C11 O2 -179.2(2) . . . . ?
O2 C11 C12 C13 178.5(3) . . . . ?
C16 C11 C12 C13 -2.4(4) . . . . ?
N1 C19 C18 C17 -0.4(5) . . . . ?
C19 C18 C17 C15 -1.1(4) . . . . ?
C16 C15 C17 C18 1.7(4) . . . . ?
C14 C15 C17 C18 -178.7(3) . . . . ?
C11 C12 C13 C14 1.2(5) . . . . ?
C12 C13 C14 C15 0.7(5) . . . . ?
C16 C15 C14 C13 -1.5(4) . . . . ?
C17 C15 C14 C13 179.0(3) . . . . ?
C18 C19 N1 C16 1.3(4) . . . . ?
C15 C16 N1 C19 -0.6(3) . . . . ?
C11 C16 N1 C19 178.7(2) . . . . ?
C6 C1 N2 C9 -76.5(3) . . . . ?
C2 C1 N2 C9 105.4(3) . . . . ?
C1 N2 C9 O1 1.4(4) . . . . ?
C1 N2 C9 C10 -178.4(3) . . . . ?
O2 C10 C9 O1 -175.3(2) . . . . ?
O2 C10 C9 N2 4.5(4) . . . . ?
C12 C11 O2 C10 4.8(4) . . . . ?
C16 C11 O2 C10 -174.3(2) . . . . ?
C9 C10 O2 C11 179.4(2) . . . . ?

loop_
_cod_related_entry_id
_cod_related_entry_database
_cod_related_entry_code
1 ChemSpider 21149206
